data_2000688
loop_
_publ_author_name
'Armah, A. E.'
'Suzuki, K.'
'Fujii, S.'
'Tomita, K.'
'Asfari, Z.'
'Vicens, J.'

_publ_section_title
;
 Structure of
 <i>p</i>-<i>tert</i>-butylbishomooxacalix[4]arene-<i>m</i>-xylene
 (1:1) complex
;
_journal_issue 8
_journal_name_full 'Acta Crystallographica Section C'
_journal_page_first 1474
_journal_page_last 1476
_journal_paper_doi 10.1107/S0108270192000179
_journal_volume 48
_journal_year 1992
_chemical_formula_moiety 'C45 H58 O5,C8 H10'
_chemical_formula_sum 'C53 H68 O5'
_chemical_formula_weight 787.03
_symmetry_cell_setting orthorhombic
_symmetry_space_group_name_H-M 'P b c m'
_cell_angle_alpha 90
_cell_angle_beta 90
_cell_angle_gamma 90
_cell_formula_units_Z 4
_cell_length_a 9.3280(10)
_cell_length_b 19.348(3)
_cell_length_c 25.939(5)
_cell_volume 4681.4(13)
_diffrn_radiation_type Cu
_diffrn_radiation_wavelength 1.54178
_exptl_absorpt_coefficient_mu 0.510
_exptl_crystal_density_diffrn 1.114
_exptl_crystal_F_000 1704
_cod_data_source_file as0555.cif
_cod_data_source_block as0555a
_cod_original_cell_volume 4681.4(3)
_cod_database_code 2000688

loop_
_atom_site_label
_atom_site_fract_x
_atom_site_fract_y
_atom_site_fract_z
O0 .4574(9) .5154(5) .75000
O1A .9869(6) .5470(3) .6972(2)
C1A .9720(8) .6131(4) .6772(3)
C2A 1.0353(8) .6689(4) .7010(3)
C3A 1.0112(8) .7340(4) .6803(3)
C4A .9301(8) .7458(5) .6360(4)
C5A .8756(8) .6878(4) .6116(4)
C6A .8972(8) .6211(4) .6305(3)
C7A 1.1220(12) .6611(6) .75000
C8A .9019(10) .8196(4) .6149(4)
C9A .9233(2) .8730(6) .6556(6)
C10A .9944(2) .8339(7) .5716(7)
C11A .7483(15) .8288(6) .6013(9)
O1B .7068(6) .4972(3) .6903(2)
C1B .615(10) .5228(4) .6528(3)
C2B .4692(9) .5173(4) .6590(3)
C3B .3782(8) .5445(5) .6214(3)
C4B .4307(9) .5748(4) .5768(4)
C5B .5787(9) .5785(4) .5710(3)
C6B .6730(8) .5530(4) .6093(3)
C7B .8351(8) .5603(4) .6011(4)
C8B .3265(9) .6035(5) .5360(4)
C9B .2558(13) .6679(5) .5569(5)
C10B .4001(11) .6183(7) .4848(4)
C11B .2078(11) .5498(6) .5255(4)
C12B .4045(9) .4817(5) .7048(4)
C1X .5476(2) .7140(10) .75000
C2X .4910(12) .7457(7) .7058(4)
C3X .3959(13) .7998(7) .7023(5)
C4X .3520(2) .8261(9) .75000
C5X .6505(3) .6640(13) .75000
C6X .3694(2) .8216(11) .6488(7)
H3A 1.0538(8) .7750(4) .6973(3)
H5A .8248(8) .6923(4) .5771(3)
H7Aa 1.2028(12) .7008(6) .75000
H7Ab 1.1694(12) .6137(6) .75000
H3B .2728(8) .5429(4) .6272(3)
H5B .6269(8) .6033(4) .5590(3)
H7Ba .8598(8) .5716(4) .5603(3)
H7Bb .8872(8) .5130(4) .6137(3)
H9Ba .3273(11) .7025(5) .5664(4)
H9Bb .1746(11) .6871(5) .5329(4)
H9Bc .1924(11) .6584(5) .5884(4)
H10Ba .4425(11) .5785(5) .4705(4)
H10Bb .3194(11) .6363(5) .4579(4)
H10Bc .4740(11) .6531(5) .4905(4)
H11Ba .1463(11) .5442(5) .5595(4)
H11Bb .1337(11) .5739(5) .4973(4)
H11Bc .2503(11) .5048(5) .5145(4)
H12a .2849(9) .4887(4) .7042(3)
H12b .4372(9) .4268(4) .7046(3)
H1Aa .9886(15) .54960(8) .7309(6)
H1Ab .9081(2) .5268(9) .6981(7)
H1Ba .6615(2) .4977(8) .7241(6)
H1Bb .8165(2) .5225(8) .6912(7)
H2X .5251(10) .7209(5) .6730(4)
H4X .2713(2) .8688(8) .75000

loop_
_geom_bond_atom_site_label_1
_geom_bond_atom_site_label_2
_geom_bond_distance
O0 C12B 1.4300(10)
O1A C1A 1.3870(10)
C1A C2A 1.3750(10)
C1A C6A 1.4060(10)
C2A C3A 1.3890(10)
C2A C7A 1.5140(10)
C3A C4A 1.3930(10)
C4A C5A 1.3850(10)
C4A C8A 1.5520(10)
C5A C6A 1.3970(10)
C6A C7B 1.5180(10)
C8A C9A 1.4910(10)
C8A C10A 1.442(2)
C8A C11A 1.486(3)
O1B C1B 1.3860(10)
C1B C2B 1.3760(10)
C1B C6B 1.3810(10)
C2B C3B 1.3950(10)
C2B C12B 1.5010(10)
C3B C4B 1.3860(10)
C4B C5B 1.3910(10)
C4B C8B 1.5390(10)
C5B C6B 1.4140(10)
C6B C7B 1.5330(10)
C8B C9B 1.511(2)
C8B C10B 1.524(2)
C8B C11B 1.542(2)
C1X C2X 1.403(2)
C1X C5X 1.364(3)
C2X C3X 1.375(3)
C3X C4X 1.399(2)
C3X C6X 1.472(3)
